data_2106611
loop_
_publ_author_name
'Vincent, M.G.'
'Jeffery, J.W.'

_publ_section_title
;
 The crystal structure of pentacalcium trialuminate, 5(Ca O) * 3(Al2 O3)
;
_journal_name_full 'Acta Crystallographica B (24,1968-38,1982)'
_journal_page_first 1422
_journal_page_last 1428
_journal_volume 34
_journal_year 1978
_chemical_formula_sum 'Al6 Ca5 O14'
_chemical_name_systematic 'Ca5 Al6 O14'
_space_group_IT_number 36
_symmetry_space_group_name_Hall 'C 2c -2'
_symmetry_space_group_name_H-M 'C m c 21'
_cell_angle_alpha 90
_cell_angle_beta 90
_cell_angle_gamma 90
_cell_formula_units_Z 4
_cell_length_a 11.253
_cell_length_b 10.966
_cell_length_c 10.29
_cell_volume 1269.790
_citation_journal_id_ASTM ACBCAR
_cod_data_source_file Vincent_ACBCAR_1978_707.cif
_cod_data_source_block Al6Ca5O14
_cod_original_cell_volume 1269.79
_cod_database_code 2106611

loop_
_symmetry_equiv_pos_as_xyz
x,y,z
-x,-y,z+1/2
-x,y,z
x,-y,z+1/2
x+1/2,y+1/2,z
-x+1/2,-y+1/2,z+1/2
-x+1/2,y+1/2,z
x+1/2,-y+1/2,z+1/2

loop_
_atom_site_label
_atom_site_type_symbol
_atom_site_fract_x
_atom_site_fract_y
_atom_site_fract_z
_atom_site_occupancy
_atom_site_U_iso_or_equiv
Ca1 Ca+2 0.1584 0.1075 0.25 1 0.0
O1 O-2 0.285 0.2757 0.576 1 0.0
O7 O-2 0 0.009 0.632 1 0.0
Ca2 Ca+2 0.3578 0.3189 0.2 1 0.0
O4 O-2 0.3748 0.4376 0.3851 1 0.0
O5 O-2 0 0.1442 0.3873 1 0.0
O6 O-2 0.341 0.15 0.3405 1 0.0
Al2 Al+3 0 0.2983 0.4393 1 0.0
O3 O-2 0.2754 0.0235 0.5851 1 0.0
O2 O-2 0 0.6319 0.569 1 0.0
O8 O-2 0.1287 0.3669 0.3707 1 0.0
Al3 Al+3 0 -0.0016 0.463 1 0.0
Al4 Al+3 0.2444 0.4012 0.4759 1 0.0
O9 O-2 0 0.3013 0.6071 1 0.0
Al1 Al+3 0.3573 0.1472 0.5093 1 0.0
Ca3 Ca+2 0 0.524 0.24 1 0.0
